data_7015501
loop_
_publ_author_name
'Saines, Paul J.'
'Yeung, Hamish H.-M.'
'Hester, James R.'
'Lennie, Alistair R.'
'Cheetham, Anthony K.'

_publ_section_title
;
 Detailed investigations of phase transitions and magnetic structure in
 Fe(iii), Mn(ii), Co(ii) and Ni(ii) 3,4,5-trihydroxybenzoate (gallate)
 dihydrates by neutron and X-ray diffraction.
;
_journal_issue 24
_journal_name_full 'Dalton transactions (Cambridge, England : 2003)'
_journal_page_first 6401
_journal_page_last 6410
_journal_paper_doi 10.1039/c0dt01687j
_journal_volume 40
_journal_year 2011
_chemical_absolute_configuration ad
_chemical_compound_source 'synthesis as described'
_chemical_formula_moiety 'C7 H4 Ni O5, 2(H2 O)'
_chemical_formula_sum 'C7 H8 Ni O7'
_chemical_formula_weight 262.84
_chemical_name_systematic
;
?
;
_space_group_IT_number 152
_symmetry_cell_setting trigonal
_symmetry_Int_Tables_number 152
_symmetry_space_group_name_Hall 'P 31 2"'
_symmetry_space_group_name_H-M 'P 31 2 1'
_atom_sites_solution_hydrogens geom
_atom_sites_solution_primary direct
_atom_sites_solution_secondary difmap
_audit_creation_date 2010-11-10T10:01:24-00:00
_audit_creation_method 'WinGX routine CIF_UPDATE'
_cell_angle_alpha 90
_cell_angle_beta 90
_cell_angle_gamma 120
_cell_formula_units_Z 6
_cell_length_a 8.8079(3)
_cell_length_b 8.8079(3)
_cell_length_c 21.1663(6)
_cell_measurement_reflns_used 6087
_cell_measurement_temperature 90(2)
_cell_measurement_theta_max 29.1629
_cell_measurement_theta_min 2.8319
_cell_measurement_wavelength 0.71073
_cell_volume 1422.07(8)
_computing_cell_refinement 'CrysAlisPro, Oxford Diffraction, 2010'
_computing_data_collection 'CrysAlisPro, Oxford Diffraction, 2010'
_computing_data_reduction 'CrysAlisPro, Oxford Diffraction, 2010'
_computing_molecular_graphics 'Diamond (Brandenburg 1997)'
_computing_publication_material 'WinGX publication routines (Farrugia, 1999)'
_computing_structure_refinement 'SHELXL-97 (Sheldrick, 2008)'
_computing_structure_solution 'SHELXS-97 (Sheldrick, 2008)'
_diffrn_ambient_temperature 90(2)
_diffrn_measured_fraction_theta_full 0.998
_diffrn_measured_fraction_theta_max 0.96
_diffrn_measurement_device_type 'Xcalibur, Eos, Gemini ultra'
_diffrn_measurement_method '\w scans'
_diffrn_radiation_monochromator graphite
_diffrn_radiation_probe x-ray
_diffrn_radiation_type MoK\a
_diffrn_radiation_wavelength 0.71073
_diffrn_reflns_av_R_equivalents 0.0432
_diffrn_reflns_av_unetI/netI 0.0323
_diffrn_reflns_limit_h_max 10
_diffrn_reflns_limit_h_min -12
_diffrn_reflns_limit_k_max 12
_diffrn_reflns_limit_k_min -11
_diffrn_reflns_limit_l_max 26
_diffrn_reflns_limit_l_min -28
_diffrn_reflns_number 16110
_diffrn_reflns_theta_full 26.32
_diffrn_reflns_theta_max 29.23
_diffrn_reflns_theta_min 2.84
_diffrn_standards_interval_count 0
_diffrn_standards_interval_time 0
_diffrn_standards_number 0
_exptl_absorpt_coefficient_mu 2.065
_exptl_absorpt_correction_T_max 0.922
_exptl_absorpt_correction_T_min 0.860
_exptl_absorpt_correction_type analytical
_exptl_absorpt_process_details
;
CrysAlisPro, Oxford Diffraction Ltd.,
Version 1.171.34.36 (release 02-08-2010 CrysAlis171 .NET)
(compiled Aug 2 2010,13:00:58)
Analytical numeric absorption correction using a multifaceted crystal
model based on expressions derived by R.C. Clark & J.S. Reid.
(Clark, R. C. & Reid, J. S. (1995). Acta Cryst. A51, 887-897)
;
_exptl_crystal_colour brown
_exptl_crystal_density_diffrn 1.842
_exptl_crystal_density_method 'not measured'
_exptl_crystal_description rhombohedral
_exptl_crystal_F_000 804
_exptl_crystal_size_max 0.13
_exptl_crystal_size_mid 0.0831
_exptl_crystal_size_min 0.0561
_refine_diff_density_max 0.399
_refine_diff_density_min -0.313
_refine_diff_density_rms 0.073
_refine_ls_abs_structure_details 'Flack H D (1983), Acta Cryst. A39, 876-881'
_refine_ls_abs_structure_Flack -0.003(15)
_refine_ls_extinction_method none
_refine_ls_goodness_of_fit_ref 1.081
_refine_ls_hydrogen_treatment refall
_refine_ls_matrix_type full
_refine_ls_number_parameters 161
_refine_ls_number_reflns 2410
_refine_ls_number_restraints 10
_refine_ls_restrained_S_all 1.081
_refine_ls_R_factor_all 0.0329
_refine_ls_R_factor_gt 0.0272
_refine_ls_shift/su_max 0.009
_refine_ls_shift/su_mean 0
_refine_ls_structure_factor_coef Fsqd
_refine_ls_weighting_details 'calc w=1/[\s^2^(Fo^2^)+(0.0310P)^2^+1.2462P] where P=(Fo^2^+2Fc^2^)/3'
_refine_ls_weighting_scheme calc
_refine_ls_wR_factor_gt 0.0546
_refine_ls_wR_factor_ref 0.0566
_reflns_number_gt 2204
_reflns_number_total 2410
_reflns_threshold_expression >2sigma(I)
_cod_data_source_file c0dt01687j.txt
_cod_data_source_block nigallate_p1
_cod_original_cell_volume 1422.06(7)
_cod_database_code 7015501

loop_
_symmetry_equiv_pos_as_xyz
'x, y, z'
'-y, x-y, z+1/3'
'-x+y, -x, z+2/3'
'x-y, -y, -z+2/3'
'-x, -x+y, -z+1/3'
'y, x, -z'

loop_
_atom_site_label
_atom_site_type_symbol
_atom_site_fract_x
_atom_site_fract_y
_atom_site_fract_z
_atom_site_U_iso_or_equiv
_atom_site_adp_type
_atom_site_occupancy
_atom_site_symmetry_multiplicity
_atom_site_calc_flag
_atom_site_refinement_flags
_atom_site_disorder_assembly
_atom_site_disorder_group
Ni1 Ni 0.03473(3) 0.98102(3) 0.082815(12) 0.00732(8) Uani 1 1 d . . .
O6 O 0.0986(2) 1.0986(2) 0 0.0116(4) Uani 1 2 d S . .
O8 O -0.2142(2) 0.8113(2) 0.05265(7) 0.0111(3) Uani 1 1 d . . .
O1 O 0 0.8714(2) 0.1667 0.0104(4) Uani 1 2 d S . .
O7 O 0.3035(2) 1.1736(2) 0.09919(7) 0.0149(4) Uani 1 1 d D . .
O3 O -0.0393(2) 1.1520(2) 0.11524(7) 0.0121(3) Uani 1 1 d . . .
O2 O 0.1021(2) 0.7829(2) 0.06322(7) 0.0140(3) Uani 1 1 d D . .
C1 C 0 0.7205(4) 0.1667 0.0099(7) Uani 1 2 d S . .
C3 C 0 1.2366(4) 0.1667 0.0117(7) Uani 1 2 d S . .
C8 C -0.2670(4) 0.7330(4) 0 0.0118(7) Uani 1 2 d S . .
C6 C 0.2492(4) 1.2492(4) 0 0.0104(6) Uani 1 2 d S . .
C9 C -0.4354(4) 0.5646(4) 0 0.0124(6) Uani 1 2 d S . .
C7 C 0.3624(3) 1.2977(3) 0.05180(10) 0.0121(5) Uani 1 1 d D . .
O9 O 0.6816(3) 0.1339(3) 0.04806(8) 0.0261(4) Uani 1 1 d D . .
O10 O 0.5288(2) 0.8070(3) 0.12579(8) 0.0264(4) Uani 1 1 d D . .
C5 C 0.0477(3) 1.5071(3) 0.11181(11) 0.0130(5) Uani 1 1 d . . .
H5 H 0.0779 1.4679 0.0746 0.016 Uiso 1 1 calc R . .
C10 C -0.4817(3) 0.4553(3) 0.05286(11) 0.0131(5) Uani 1 1 d . . .
H10 H -0.4074 0.4888 0.0888 0.016 Uiso 1 1 calc R . .
C2 C 0.0504(3) 0.6661(3) 0.11235(10) 0.0119(5) Uani 1 1 d D . .
C4 C 0 1.4056(4) 0.1667 0.0136(7) Uani 1 2 d S . .
H10A H 0.424(2) 0.718(4) 0.1187(18) 0.094(8) Uiso 1 1 d D . .
H10B H 0.602(4) 0.801(5) 0.0992(16) 0.094(8) Uiso 1 1 d D . .
H9B H 0.776(3) 0.158(5) 0.0693(17) 0.094(8) Uiso 1 1 d D . .
H9A H 0.590(3) 0.045(4) 0.0658(17) 0.094(8) Uiso 1 1 d D . .
H7 H 0.364(3) 1.214(3) 0.1331(7) 0.032(8) Uiso 1 1 d D . .
H2 H 0.116(4) 0.746(3) 0.0276(6) 0.034(9) Uiso 1 1 d D . .

loop_
_atom_site_aniso_label
_atom_site_aniso_U_11
_atom_site_aniso_U_22
_atom_site_aniso_U_33
_atom_site_aniso_U_23
_atom_site_aniso_U_13
_atom_site_aniso_U_12
Ni1 0.00854(14) 0.00619(14) 0.00654(12) 0.00023(10) -0.00026(10) 0.00316(12)
O6 0.0105(7) 0.0105(7) 0.0093(9) 0.0016(4) -0.0016(4) 0.0020(10)
O8 0.0095(8) 0.0096(8) 0.0096(8) -0.0015(6) 0.0002(6) 0.0013(6)
O1 0.0167(13) 0.0092(8) 0.0077(10) 0.0003(4) 0.0006(9) 0.0084(7)
O7 0.0138(8) 0.0151(9) 0.0094(8) 0.0037(7) -0.0036(6) 0.0023(7)
O3 0.0180(9) 0.0127(8) 0.0090(8) -0.0036(6) -0.0038(6) 0.0101(7)
O2 0.0228(10) 0.0144(9) 0.0092(8) 0.0030(7) 0.0046(7) 0.0125(8)
C1 0.0126(17) 0.0085(11) 0.0100(15) 0.0001(6) 0.0001(12) 0.0063(8)
C3 0.0111(17) 0.0093(12) 0.0153(17) -0.0011(7) -0.0022(13) 0.0055(9)
C8 0.0102(12) 0.0102(12) 0.0130(17) 0.0000(6) 0.0000(6) 0.0036(14)
C6 0.0079(11) 0.0079(11) 0.0116(15) -0.0001(6) 0.0001(6) 0.0012(14)
C9 0.0112(12) 0.0112(12) 0.0123(16) -0.0004(6) 0.0004(6) 0.0039(14)
C7 0.0135(12) 0.0120(12) 0.0092(11) 0.0032(9) 0.0014(8) 0.0052(10)
O9 0.0280(11) 0.0412(13) 0.0170(9) -0.0034(8) -0.0024(8) 0.0232(10)
O10 0.0186(10) 0.0396(12) 0.0201(9) -0.0076(8) -0.0022(7) 0.0138(10)
C5 0.0194(12) 0.0147(13) 0.0083(10) -0.0015(9) 0.0009(8) 0.0112(11)
C10 0.0107(12) 0.0120(12) 0.0123(11) -0.0003(9) -0.0006(9) 0.0024(10)
C2 0.0153(12) 0.0117(11) 0.0102(11) 0.0010(9) 0.0006(9) 0.0078(10)
C4 0.0214(18) 0.0096(11) 0.0137(16) -0.0023(7) -0.0045(14) 0.0107(9)

loop_
_atom_type_symbol
_atom_type_description
_atom_type_scat_dispersion_real
_atom_type_scat_dispersion_imag
_atom_type_scat_source
C C 0.0033 0.0016 'International Tables Vol C Tables 4.2.6.8 and 6.1.1.4'
H H 0 0 'International Tables Vol C Tables 4.2.6.8 and 6.1.1.4'
O O 0.0106 0.006 'International Tables Vol C Tables 4.2.6.8 and 6.1.1.4'
Ni Ni 0.3393 1.1124 'International Tables Vol C Tables 4.2.6.8 and 6.1.1.4'

loop_
_geom_angle_atom_site_label_1
_geom_angle_atom_site_label_2
_geom_angle_atom_site_label_3
_geom_angle
_geom_angle_site_symmetry_1
_geom_angle_site_symmetry_3
_geom_angle_publ_flag
O6 Ni1 O1 173.28(5) . . ?
O6 Ni1 O3 91.37(5) . . ?
O1 Ni1 O3 91.74(7) . . ?
O6 Ni1 O8 91.51(7) . . ?
O1 Ni1 O8 94.37(4) . . ?
O3 Ni1 O8 91.33(7) . . ?
O6 Ni1 O7 79.37(7) . . ?
O1 Ni1 O7 94.68(4) . . ?
O3 Ni1 O7 89.74(6) . . ?
O8 Ni1 O7 170.85(6) . . ?
O6 Ni1 O2 97.65(4) . . ?
O1 Ni1 O2 79.26(7) . . ?
O3 Ni1 O2 170.97(6) . . ?
O8 Ni1 O2 88.67(6) . . ?
O7 Ni1 O2 91.70(7) . . ?
C6 O6 Ni1 113.94(6) . . ?
C6 O6 Ni1 113.94(6) . 6_465 ?
Ni1 O6 Ni1 132.13(11) . 6_465 ?
C8 O8 Ni1 129.74(16) . . ?
C1 O1 Ni1 114.37(5) . 5 ?
C1 O1 Ni1 114.37(5) . . ?
Ni1 O1 Ni1 131.25(11) 5 . ?
C7 O7 Ni1 109.80(13) . . ?
C3 O3 Ni1 129.12(16) . . ?
C2 O2 Ni1 109.89(13) . . ?
O1 C1 C2 120.05(15) . 5 ?
O1 C1 C2 120.05(15) . . ?
C2 C1 C2 119.9(3) 5 . ?
O3 C3 O3 126.3(3) 5 . ?
O3 C3 C4 116.86(15) 5 . ?
O3 C3 C4 116.86(15) . . ?
O8 C8 O8 125.9(3) 6_465 . ?
O8 C8 C9 117.05(15) 6_465 . ?
O8 C8 C9 117.05(15) . . ?
O6 C6 C7 120.64(15) . . ?
O6 C6 C7 120.64(15) . 6_465 ?
C7 C6 C7 118.7(3) . 6_465 ?
C10 C9 C10 121.2(3) 6_465 . ?
C10 C9 C8 119.38(16) 6_465 . ?
C10 C9 C8 119.38(16) . . ?
O7 C7 C10 125.2(2) . 1_665 ?
O7 C7 C6 113.6(2) . . ?
C10 C7 C6 121.3(2) 1_665 . ?
C2 C5 C4 119.2(2) 1_565 . ?
C7 C10 C9 118.7(2) 1_445 . ?
O2 C2 C5 125.6(2) . 1_545 ?
O2 C2 C1 114.2(2) . . ?
C5 C2 C1 120.2(2) 1_545 . ?
C5 C4 C5 121.3(3) . 5 ?
C5 C4 C3 119.36(15) . . ?
C5 C4 C3 119.36(15) 5 . ?

loop_
_geom_bond_atom_site_label_1
_geom_bond_atom_site_label_2
_geom_bond_distance
_geom_bond_site_symmetry_2
_geom_bond_publ_flag
Ni1 O6 1.9695(9) . ?
Ni1 O1 1.9701(9) . ?
Ni1 O3 2.0359(15) . ?
Ni1 O8 2.0424(16) . ?
Ni1 O7 2.1412(16) . ?
Ni1 O2 2.1463(16) . ?
O6 C6 1.326(4) . ?
O6 Ni1 1.9696(9) 6_465 ?
O8 C8 1.270(2) . ?
O1 C1 1.328(4) . ?
O1 Ni1 1.9701(9) 5 ?
O7 C7 1.380(3) . ?
O3 C3 1.266(2) . ?
O2 C2 1.370(3) . ?
C1 C2 1.401(3) 5 ?
C1 C2 1.401(3) . ?
C3 O3 1.266(2) 5 ?
C3 C4 1.489(5) . ?
C8 O8 1.270(2) 6_465 ?
C8 C9 1.483(5) . ?
C6 C7 1.397(3) . ?
C6 C7 1.397(3) 6_465 ?
C9 C10 1.397(3) 6_465 ?
C9 C10 1.397(3) . ?
C7 C10 1.381(3) 1_665 ?
C5 C2 1.389(3) 1_565 ?
C5 C4 1.396(3) . ?
C10 C7 1.381(3) 1_445 ?
C2 C5 1.389(3) 1_545 ?
C4 C5 1.396(3) 5 ?
